data_7119034
loop_
_publ_author_name
'Maria Fernandez-Millan'
'Lucy K. Allen'
'Raul Garcia-Rodriguez'
'Andrew D. Bond'
'Marta E. G. Mosquera'
'Dominic S. Wright'

_publ_section_title
;
 Formation of a unique 'unsupported' hydridic stannate(II)
;
_journal_name_full Chem.Commun.
_journal_page_first 5993
_journal_volume 52
_journal_year 2016
_chemical_formula_moiety 'C20 H57 B2 Li N2 P2 Sn'
_chemical_formula_sum 'C20 H57 B2 Li N2 P2 Sn'
_chemical_formula_weight 534.86
_chemical_properties_physical Air-sensitive
_space_group_crystal_system orthorhombic
_space_group_IT_number 63
_space_group_name_Hall '-C 2c 2'
_space_group_name_H-M_alt 'C m c m'
_symmetry_space_group_name_Hall '-C 2c 2'
_symmetry_space_group_name_H-M 'C m c m'
_atom_sites_solution_hydrogens mixed
_audit_creation_method SHELXL-2014/7
_audit_update_record
;
2016-02-17 deposited with the CCDC.
2016-04-04 downloaded from the CCDC.
;
_cell_angle_alpha 90
_cell_angle_beta 90
_cell_angle_gamma 90
_cell_formula_units_Z 4
_cell_length_a 18.9850(8)
_cell_length_b 10.8911(5)
_cell_length_c 14.8749(7)
_cell_measurement_reflns_used 9957
_cell_measurement_temperature 180(2)
_cell_measurement_theta_max 70.21
_cell_measurement_theta_min 4.65
_cell_volume 3075.6(2)
_computing_cell_refinement 'SAINT (Bruker, 2014)'
_computing_data_collection 'APEX2 (Bruker, 2014)'
_computing_data_reduction SAINT
_computing_molecular_graphics 'Mercury (Macrae et al., 2008)'
_computing_publication_material SHELXL
_computing_structure_refinement 'SHELXL (Sheldrick, 2015)'
_computing_structure_solution 'SHELXT (Sheldrick, 2015)'
_diffrn_ambient_temperature 180(2)
_diffrn_measured_fraction_theta_full 0.999
_diffrn_measured_fraction_theta_max 0.997
_diffrn_measurement_device_type 'Bruker D8-QUEST PHOTON-100'
_diffrn_measurement_method '\w and \f-scans'
_diffrn_radiation_type CuK\a
_diffrn_radiation_wavelength 1.54178
_diffrn_reflns_av_R_equivalents 0.0351
_diffrn_reflns_av_unetI/netI 0.0151
_diffrn_reflns_Laue_measured_fraction_full 0.999
_diffrn_reflns_Laue_measured_fraction_max 0.997
_diffrn_reflns_limit_h_max 23
_diffrn_reflns_limit_h_min -23
_diffrn_reflns_limit_k_max 13
_diffrn_reflns_limit_k_min -13
_diffrn_reflns_limit_l_max 18
_diffrn_reflns_limit_l_min -18
_diffrn_reflns_number 18658
_diffrn_reflns_point_group_measured_fraction_full 0.999
_diffrn_reflns_point_group_measured_fraction_max 0.997
_diffrn_reflns_theta_full 67.679
_diffrn_reflns_theta_max 70.208
_diffrn_reflns_theta_min 4.658
_diffrn_source 'Incoatec I\mS Cu microsource'
_exptl_absorpt_coefficient_mu 7.625
_exptl_absorpt_correction_T_max 0.7533
_exptl_absorpt_correction_T_min 0.5532
_exptl_absorpt_correction_type multi-scan
_exptl_absorpt_process_details 'SADABS (Bruker, 2014)'
_exptl_crystal_colour colourless
_exptl_crystal_density_diffrn 1.155
_exptl_crystal_description block
_exptl_crystal_F_000 1136
_exptl_crystal_size_max 0.210
_exptl_crystal_size_mid 0.160
_exptl_crystal_size_min 0.120
_refine_diff_density_max 0.430
_refine_diff_density_min -0.561
_refine_diff_density_rms 0.047
_refine_ls_extinction_coef .
_refine_ls_extinction_method none
_refine_ls_goodness_of_fit_ref 1.091
_refine_ls_hydrogen_treatment mixed
_refine_ls_matrix_type full
_refine_ls_number_parameters 112
_refine_ls_number_reflns 1576
_refine_ls_number_restraints 12
_refine_ls_restrained_S_all 1.229
_refine_ls_R_factor_all 0.0251
_refine_ls_R_factor_gt 0.0228
_refine_ls_shift/su_max 0.003
_refine_ls_shift/su_mean 0.000
_refine_ls_structure_factor_coef Fsqd
_refine_ls_weighting_details 'w=1/[\s^2^(Fo^2^)+(0.0212P)^2^+4.6457P] where P=(Fo^2^+2Fc^2^)/3'
_refine_ls_weighting_scheme calc
_refine_ls_wR_factor_gt 0.0546
_refine_ls_wR_factor_ref 0.0561
_reflns_Friedel_coverage 0.000
_reflns_Friedel_fraction_full .
_reflns_Friedel_fraction_max .
_reflns_number_gt 1477
_reflns_number_total 1576
_reflns_threshold_expression 'I > 2\s(I)'
_cod_data_source_file c6cc01885h2.cif
_cod_data_source_block DW_B2_0064
_cod_database_code 7119034
_cambridge_user_name 'Raul Garcia-Rodriguez'
_cambridge_user_crsid rg589
_cambridge_supervisor_name 'Dominic Wright'
_cambridge_supervisor_crsid dsw1000
_cambridge_crystallographer_name 'Andrew Bond'
_cambridge_crystallographer_crsid adb29
_cambridge_sample_id MF051
_cambridge_data_id DW_B2_0064
_shelx_space_group_comment
;
The symmetry employed for this shelxl refinement is uniquely defined
by the following loop, which should always be used as a source of
symmetry information in preference to the above space-group names.
They are only intended as comments.
;
_shelx_estimated_absorpt_t_min 0.297
_shelx_estimated_absorpt_t_max 0.461

loop_
_space_group_symop_operation_xyz
'x, y, z'
'-x, -y, z+1/2'
'-x, y, -z+1/2'
'x, -y, -z'
'x+1/2, y+1/2, z'
'-x+1/2, -y+1/2, z+1/2'
'-x+1/2, y+1/2, -z+1/2'
'x+1/2, -y+1/2, -z'
'-x, -y, -z'
'x, y, -z-1/2'
'x, -y, z-1/2'
'-x, y, z'
'-x+1/2, -y+1/2, -z'
'x+1/2, y+1/2, -z-1/2'
'x+1/2, -y+1/2, z-1/2'
'-x+1/2, y+1/2, z'

loop_
_atom_site_label
_atom_site_type_symbol
_atom_site_fract_x
_atom_site_fract_y
_atom_site_fract_z
_atom_site_U_iso_or_equiv
_atom_site_adp_type
_atom_site_occupancy
_atom_site_site_symmetry_order
_atom_site_calc_flag
_atom_site_refinement_flags_posn
_atom_site_refinement_flags_adp
_atom_site_refinement_flags_occupancy
_atom_site_disorder_assembly
_atom_site_disorder_group
Sn1 Sn 0.5000 0.78893(2) 0.7500 0.04130(11) Uani 1 4 d S T P . .
H100 H 0.5000 0.7516 0.6967 0.062 Uiso 0.5 2 d R U P . .
P1 P 0.38944(3) 0.64100(6) 0.7500 0.02769(15) Uani 1 2 d S T P A .
N1 N 0.5000 0.2152(3) 0.6343(3) 0.0616(8) Uani 1 2 d S T P . .
H1 H 0.5000 0.273(5) 0.598(4) 0.096(19) Uiso 1 2 d S . P . .
B1 B 0.3982(2) 0.4622(3) 0.7500 0.0581(12) Uani 1 2 d S T P . .
H11 H 0.4302(13) 0.438(2) 0.6899(15) 0.054(7) Uiso 1 1 d . . . . .
H12 H 0.349(3) 0.421(4) 0.7500 0.095(15) Uiso 1 2 d S . P . .
Li1 Li 0.5000 0.3252(6) 0.7500 0.0371(15) Uani 1 4 d S T P . .
C1 C 0.4364(2) 0.1440(3) 0.6207(3) 0.1000(13) Uani 1 1 d . . . . .
H1B H 0.4373 0.1071 0.5606 0.150 Uiso 1 1 calc R U . . .
H1C H 0.3953 0.1978 0.6261 0.150 Uiso 1 1 calc R U . . .
H1D H 0.4338 0.0791 0.6662 0.150 Uiso 1 1 calc R U . . .
C2 C 0.33910(13) 0.6851(2) 0.64585(16) 0.0531(6) Uani 1 1 d D . . . .
C3A C 0.2851(3) 0.5875(6) 0.6210(4) 0.0659(19) Uani 0.527(7) 1 d D . P A 1
H31A H 0.3052 0.5059 0.6315 0.099 Uiso 0.527(7) 1 calc R U P A 1
H32A H 0.2429 0.5980 0.6581 0.099 Uiso 0.527(7) 1 calc R U P A 1
H33A H 0.2725 0.5959 0.5574 0.099 Uiso 0.527(7) 1 calc R U P A 1
C4A C 0.4022(3) 0.6594(6) 0.5717(3) 0.0626(16) Uani 0.527(7) 1 d D . P A 1
H41A H 0.4187 0.5745 0.5775 0.094 Uiso 0.527(7) 1 calc R U P A 1
H42A H 0.3838 0.6726 0.5109 0.094 Uiso 0.527(7) 1 calc R U P A 1
H43A H 0.4414 0.7158 0.5827 0.094 Uiso 0.527(7) 1 calc R U P A 1
C5A C 0.3166(4) 0.8137(6) 0.6337(8) 0.059(3) Uani 0.527(7) 1 d D . P A 1
H51A H 0.3550 0.8688 0.6515 0.089 Uiso 0.527(7) 1 calc R U P A 1
H52A H 0.3048 0.8279 0.5704 0.089 Uiso 0.527(7) 1 calc R U P A 1
H53A H 0.2752 0.8299 0.6711 0.089 Uiso 0.527(7) 1 calc R U P A 1
C3B C 0.2558(2) 0.6532(5) 0.6614(4) 0.0556(18) Uani 0.473(7) 1 d D . P A 2
H3B1 H 0.2394 0.6923 0.7169 0.083 Uiso 0.473(7) 1 calc R U P A 2
H3B2 H 0.2283 0.6841 0.6104 0.083 Uiso 0.473(7) 1 calc R U P A 2
H3B3 H 0.2497 0.5640 0.6661 0.083 Uiso 0.473(7) 1 calc R U P A 2
C4B C 0.3623(4) 0.6276(6) 0.5648(4) 0.064(2) Uani 0.473(7) 1 d D . P A 2
H4B1 H 0.3628 0.5383 0.5729 0.096 Uiso 0.473(7) 1 calc R U P A 2
H4B2 H 0.3302 0.6489 0.5157 0.096 Uiso 0.473(7) 1 calc R U P A 2
H4B3 H 0.4099 0.6561 0.5501 0.096 Uiso 0.473(7) 1 calc R U P A 2
C5B C 0.3368(5) 0.8283(5) 0.6386(9) 0.052(2) Uani 0.473(7) 1 d D . P A 2
H5B1 H 0.3206 0.8630 0.6957 0.077 Uiso 0.473(7) 1 calc R U P A 2
H5B2 H 0.3840 0.8594 0.6249 0.077 Uiso 0.473(7) 1 calc R U P A 2
H5B3 H 0.3043 0.8522 0.5905 0.077 Uiso 0.473(7) 1 calc R U P A 2

loop_
_atom_site_aniso_label
_atom_site_aniso_U_11
_atom_site_aniso_U_22
_atom_site_aniso_U_33
_atom_site_aniso_U_23
_atom_site_aniso_U_13
_atom_site_aniso_U_12
Sn1 0.02334(14) 0.02088(14) 0.0797(2) 0.000 0.000 0.000
P1 0.0198(3) 0.0216(3) 0.0416(4) 0.000 0.000 0.0007(2)
N1 0.078(2) 0.0388(16) 0.068(2) -0.0083(16) 0.000 0.000
B1 0.0295(17) 0.0224(17) 0.122(4) 0.000 0.000 -0.0003(14)
Li1 0.034(3) 0.026(3) 0.052(4) 0.000 0.000 0.000
C1 0.138(3) 0.063(2) 0.100(3) -0.0050(18) -0.044(2) -0.034(2)
C2 0.0481(13) 0.0571(14) 0.0540(14) 0.0068(11) -0.0204(11) -0.0144(11)
C3A 0.038(3) 0.087(4) 0.072(3) -0.015(3) -0.014(3) -0.015(3)
C4A 0.057(4) 0.099(4) 0.032(2) -0.007(2) -0.009(2) -0.017(3)
C5A 0.029(4) 0.081(5) 0.067(4) 0.017(3) -0.022(4) 0.009(3)
C3B 0.035(3) 0.054(3) 0.078(4) -0.003(3) -0.022(3) -0.003(2)
C4B 0.064(5) 0.075(4) 0.052(3) -0.015(3) -0.026(3) 0.005(4)
C5B 0.029(5) 0.057(4) 0.070(4) 0.018(3) -0.026(4) 0.015(3)

loop_
_atom_type_symbol
_atom_type_description
_atom_type_scat_dispersion_real
_atom_type_scat_dispersion_imag
_atom_type_scat_source
C C 0.0181 0.0091 'International Tables Vol C Tables 4.2.6.8 and 6.1.1.4'
H H 0.0000 0.0000 'International Tables Vol C Tables 4.2.6.8 and 6.1.1.4'
B B 0.0090 0.0039 'International Tables Vol C Tables 4.2.6.8 and 6.1.1.4'
N N 0.0311 0.0180 'International Tables Vol C Tables 4.2.6.8 and 6.1.1.4'
P P 0.2955 0.4335 'International Tables Vol C Tables 4.2.6.8 and 6.1.1.4'
Sn Sn 0.0259 5.4591 'International Tables Vol C Tables 4.2.6.8 and 6.1.1.4'
Li Li 0.0008 0.0003 'International Tables Vol C Tables 4.2.6.8 and 6.1.1.4'

loop_
_geom_angle_atom_site_label_1
_geom_angle_atom_site_label_2
_geom_angle_atom_site_label_3
_geom_angle
_geom_angle_site_symmetry_1
_geom_angle_site_symmetry_3
P1 Sn1 P1 104.98(3) 3_656 .
P1 Sn1 H100 73.9 3_656 .
P1 Sn1 H100 73.9 . .
C2 P1 C2 110.76(17) . 10_557
C2 P1 B1 107.30(10) . .
C2 P1 B1 107.30(10) 10_557 .
C2 P1 Sn1 104.32(7) . .
C2 P1 Sn1 104.32(7) 10_557 .
B1 P1 Sn1 122.62(12) . .
C1 N1 C1 112.8(4) . 12_655
C1 N1 Li1 114.8(2) . .
C1 N1 Li1 114.8(2) 12_655 .
C1 N1 H1 108.4(18) . .
C1 N1 H1 108.4(18) 12_655 .
Li1 N1 H1 96(4) . .
P1 B1 Li1 132.6(2) . .
P1 B1 H11 106.3(13) . .
Li1 B1 H11 54.8(12) . .
P1 B1 H12 111(3) . .
Li1 B1 H12 117(3) . .
H11 B1 H12 113.1(18) . .
N1 Li1 N1 110.3(4) 10_557 .
N1 Li1 B1 110.43(7) 10_557 .
N1 Li1 B1 110.43(7) . .
N1 Li1 B1 110.43(7) 10_557 3_656
N1 Li1 B1 110.43(7) . 3_656
B1 Li1 B1 104.6(3) . 3_656
N1 Li1 H1 131.1(14) 10_557 .
N1 Li1 H1 20.8(12) . .
B1 Li1 H1 98.5(8) . .
B1 Li1 H1 98.5(8) 3_656 .
N1 Li1 H11 135.4(7) 10_557 .
N1 Li1 H11 89.1(7) . .
B1 Li1 H11 26.8(7) . .
B1 Li1 H11 98.5(7) 3_656 .
H1 Li1 H11 73.6(11) . .
N1 C1 H1B 109.5 . .
N1 C1 H1C 109.5 . .
H1B C1 H1C 109.5 . .
N1 C1 H1D 109.5 . .
H1B C1 H1D 109.5 . .
H1C C1 H1D 109.5 . .
C5A C2 C3A 116.0(4) . .
C4B C2 C5B 112.8(5) . .
C4B C2 C3B 108.9(4) . .
C5B C2 C3B 101.2(4) . .
C5A C2 C4A 106.8(5) . .
C3A C2 C4A 102.0(3) . .
C4B C2 P1 115.2(3) . .
C5A C2 P1 119.3(5) . .
C3A C2 P1 111.3(3) . .
C5B C2 P1 109.0(5) . .
C3B C2 P1 108.7(2) . .
C4A C2 P1 98.0(2) . .
C2 C3A H31A 109.5 . .
C2 C3A H32A 109.5 . .
H31A C3A H32A 109.5 . .
C2 C3A H33A 109.5 . .
H31A C3A H33A 109.5 . .
H32A C3A H33A 109.5 . .
C2 C4A H41A 109.5 . .
C2 C4A H42A 109.5 . .
H41A C4A H42A 109.5 . .
C2 C4A H43A 109.5 . .
H41A C4A H43A 109.5 . .
H42A C4A H43A 109.5 . .
C2 C5A H51A 109.5 . .
C2 C5A H52A 109.5 . .
H51A C5A H52A 109.5 . .
C2 C5A H53A 109.5 . .
H51A C5A H53A 109.5 . .
H52A C5A H53A 109.5 . .
C2 C3B H3B1 109.5 . .
C2 C3B H3B2 109.5 . .
H3B1 C3B H3B2 109.5 . .
C2 C3B H3B3 109.5 . .
H3B1 C3B H3B3 109.5 . .
H3B2 C3B H3B3 109.5 . .
C2 C4B H4B1 109.5 . .
C2 C4B H4B2 109.5 . .
H4B1 C4B H4B2 109.5 . .
C2 C4B H4B3 109.5 . .
H4B1 C4B H4B3 109.5 . .
H4B2 C4B H4B3 109.5 . .
C2 C5B H5B1 109.5 . .
C2 C5B H5B2 109.5 . .
H5B1 C5B H5B2 109.5 . .
C2 C5B H5B3 109.5 . .
H5B1 C5B H5B3 109.5 . .
H5B2 C5B H5B3 109.5 . .

loop_
_geom_bond_atom_site_label_1
_geom_bond_atom_site_label_2
_geom_bond_distance
_geom_bond_site_symmetry_2
Sn1 P1 2.6460(6) 3_656
Sn1 P1 2.6460(6) .
Sn1 H100 0.8908 .
P1 C2 1.883(2) .
P1 C2 1.883(2) 10_557
P1 B1 1.954(4) .
N1 C1 1.448(4) .
N1 C1 1.448(4) 12_655
N1 Li1 2.097(5) .
N1 H1 0.83(5) .
B1 Li1 2.442(5) .
B1 H11 1.11(2) .
B1 H12 1.04(5) .
Li1 N1 2.097(5) 10_557
Li1 B1 2.442(5) 3_656
Li1 H1 2.33(5) .
Li1 H11 2.02(2) .
C1 H1B 0.9800 .
C1 H1C 0.9800 .
C1 H1D 0.9800 .
C2 C4B 1.428(5) .
C2 C5A 1.476(7) .
C2 C3A 1.522(5) .
C2 C5B 1.564(6) .
C2 C3B 1.636(5) .
C2 C4A 1.652(5) .
C3A H31A 0.9800 .
C3A H32A 0.9800 .
C3A H33A 0.9800 .
C4A H41A 0.9800 .
C4A H42A 0.9800 .
C4A H43A 0.9800 .
C5A H51A 0.9800 .
C5A H52A 0.9800 .
C5A H53A 0.9800 .
C3B H3B1 0.9800 .
C3B H3B2 0.9800 .
C3B H3B3 0.9800 .
C4B H4B1 0.9800 .
C4B H4B2 0.9800 .
C4B H4B3 0.9800 .
C5B H5B1 0.9800 .
C5B H5B2 0.9800 .
C5B H5B3 0.9800 .

loop_
_geom_torsion_atom_site_label_1
_geom_torsion_atom_site_label_2
_geom_torsion_atom_site_label_3
_geom_torsion_atom_site_label_4
_geom_torsion
_geom_torsion_site_symmetry_1
_geom_torsion_site_symmetry_2
_geom_torsion_site_symmetry_3
_geom_torsion_site_symmetry_4
C2 P1 C2 C4B -163.8(4) 10_557 . . .
B1 P1 C2 C4B -46.9(4) . . . .
Sn1 P1 C2 C4B 84.5(4) . . . .
C2 P1 C2 C5A 55.5(5) 10_557 . . .
B1 P1 C2 C5A 172.3(5) . . . .
Sn1 P1 C2 C5A -56.2(5) . . . .
C2 P1 C2 C3A -83.9(3) 10_557 . . .
B1 P1 C2 C3A 32.9(3) . . . .
Sn1 P1 C2 C3A 164.4(3) . . . .
C2 P1 C2 C5B 68.3(4) 10_557 . . .
B1 P1 C2 C5B -174.9(4) . . . .
Sn1 P1 C2 C5B -43.4(4) . . . .
C2 P1 C2 C3B -41.2(3) 10_557 . . .
B1 P1 C2 C3B 75.6(3) . . . .
Sn1 P1 C2 C3B -152.9(3) . . . .
C2 P1 C2 C4A 169.9(2) 10_557 . . .
B1 P1 C2 C4A -73.3(3) . . . .
Sn1 P1 C2 C4A 58.2(3) . . . .
